data_7052906
loop_
_publ_author_name
'Maclaren, Jana K.'
'Sanchiz, Joaqu\'in'
'Gili, Pedro'
'Janiak, Christoph'

_publ_section_title
;
 Hydrophobic-exterior layer structures and magnetic properties of
 trinuclear copper complexes with chiral amino alcoholate ligands
;
_journal_issue 8
_journal_name_full 'New Journal of Chemistry'
_journal_page_first 1596
_journal_paper_doi 10.1039/c2nj40063d
_journal_volume 36
_journal_year 2012
_chemical_formula_moiety 'C8 H24 Br2 Cu3 N4 O4'
_chemical_formula_sum 'C8 H24 Br2 Cu3 N4 O4'
_chemical_formula_weight 590.75
_chemical_name_systematic
;
Tetrakis(\m-amino-ethanolato-\kN,O:O)-dibromido-tricopper(II)
;
_space_group_IT_number 14
_symmetry_cell_setting monoclinic
_symmetry_space_group_name_Hall '-P 2ybc'
_symmetry_space_group_name_H-M 'P 1 21/c 1'
_atom_sites_solution_hydrogens geom
_atom_sites_solution_primary direct
_atom_sites_solution_secondary difmap
_audit_creation_method SHELXL-97
_cell_angle_alpha 90.00
_cell_angle_beta 108.5920(10)
_cell_angle_gamma 90.00
_cell_formula_units_Z 2
_cell_length_a 8.7424(2)
_cell_length_b 8.9246(2)
_cell_length_c 11.6251(3)
_cell_measurement_reflns_used 4472
_cell_measurement_temperature 100(2)
_cell_measurement_theta_max 28.079
_cell_measurement_theta_min 2.457
_cell_volume 859.68(4)
_computing_cell_refinement 'SAINT (Bruker, 2006)'
_computing_data_collection 'APEX2 (Bruker, 2006)'
_computing_data_reduction SAINT
_computing_molecular_graphics 'DIAMOND (Crystal Impact, 2009)'
_computing_publication_material 'publCIF (Westrip, 2009)'
_computing_structure_refinement 'SHELXL-97 (Sheldrick, 2008)'
_computing_structure_solution 'SHELXS-97 (Sheldrick, 2008)'
_diffrn_ambient_temperature 100(2)
_diffrn_measured_fraction_theta_full 0.989
_diffrn_measured_fraction_theta_max 0.989
_diffrn_measurement_device_type 'Bruker APEX2 CCD area detector'
_diffrn_measurement_method '\w scans and \f scans'
_diffrn_radiation_monochromator graphite
_diffrn_radiation_source 'fine-focus sealed tube'
_diffrn_radiation_type MoK\a
_diffrn_radiation_wavelength 0.71073
_diffrn_reflns_av_R_equivalents 0.0402
_diffrn_reflns_av_sigmaI/netI 0.0334
_diffrn_reflns_limit_h_max 10
_diffrn_reflns_limit_h_min -10
_diffrn_reflns_limit_k_max 11
_diffrn_reflns_limit_k_min -10
_diffrn_reflns_limit_l_max 14
_diffrn_reflns_limit_l_min -14
_diffrn_reflns_number 10595
_diffrn_reflns_theta_full 26.36
_diffrn_reflns_theta_max 26.36
_diffrn_reflns_theta_min 2.46
_exptl_absorpt_coefficient_mu 8.342
_exptl_absorpt_correction_T_max 0.9212
_exptl_absorpt_correction_T_min 0.2862
_exptl_absorpt_correction_type multi-scan
_exptl_absorpt_process_details '(<i>SADABS</i>; Sheldrick, 1996)'
_exptl_crystal_colour blue
_exptl_crystal_density_diffrn 2.282
_exptl_crystal_density_method 'not measured'
_exptl_crystal_description 'square plate'
_exptl_crystal_F_000 578
_exptl_crystal_size_max 0.20
_exptl_crystal_size_mid 0.20
_exptl_crystal_size_min 0.01
_refine_diff_density_max 2.902
_refine_diff_density_min -0.967
_refine_diff_density_rms 0.188
_refine_ls_extinction_method none
_refine_ls_goodness_of_fit_ref 1.042
_refine_ls_hydrogen_treatment constr
_refine_ls_matrix_type full
_refine_ls_number_parameters 97
_refine_ls_number_reflns 1737
_refine_ls_number_restraints 0
_refine_ls_restrained_S_all 1.042
_refine_ls_R_factor_all 0.0473
_refine_ls_R_factor_gt 0.0366
_refine_ls_shift/su_max 0.000
_refine_ls_shift/su_mean 0.000
_refine_ls_structure_factor_coef Fsqd
_refine_ls_weighting_details 'calc w=1/[\s^2^(Fo^2^)+(0.0673P)^2^+0.0652P] where P=(Fo^2^+2Fc^2^)/3'
_refine_ls_weighting_scheme calc
_refine_ls_wR_factor_gt 0.0924
_refine_ls_wR_factor_ref 0.0991
_reflns_number_gt 1423
_reflns_number_total 1737
_reflns_threshold_expression >2sigma(I)
_cod_data_source_file c2nj40063d.txt
_cod_data_source_block p21c
_cod_depositor_comments
;
The following automatic conversions were performed:

'_symmetry_cell_setting' value 'Monoclinic' changed to 'monoclinic'
according to /home/saulius/struct/CIF-dictionaries/cif_core.dic
dictionary named 'cif_core.dic' version 2.4.1 from 2010-06-29.

Automatic conversion script
Id: cif_fix_values 1891 2012-01-12 08:04:46Z andrius 
;
_cod_original_sg_symbol_H-M 'P 21/c'
_cod_database_code 7052906

loop_
_symmetry_equiv_pos_as_xyz
'x, y, z'
'-x, y+1/2, -z+1/2'
'-x, -y, -z'
'x, -y-1/2, z-1/2'

loop_
_atom_site_label
_atom_site_type_symbol
_atom_site_fract_x
_atom_site_fract_y
_atom_site_fract_z
_atom_site_U_iso_or_equiv
_atom_site_adp_type
_atom_site_occupancy
_atom_site_symmetry_multiplicity
_atom_site_calc_flag
_atom_site_refinement_flags
Cu1 Cu 0.50114(6) 0.27630(6) 0.17114(5) 0.01081(17) Uani 1 1 d .
Br Br 0.50230(6) 0.31504(5) 0.40869(4) 0.01406(16) Uani 1 1 d .
Cu2 Cu 0.5000 0.5000 0.0000 0.0110(2) Uani 1 2 d S
O1 O 0.6557(3) 0.4288(3) 0.1544(2) 0.0112(6) Uani 1 1 d .
O2 O 0.3457(3) 0.4268(3) 0.0795(2) 0.0112(6) Uani 1 1 d .
N1 N 0.6886(4) 0.1375(4) 0.2295(3) 0.0137(8) Uani 1 1 d .
H1A H 0.6844 0.0855 0.2968 0.016 Uiso 1 1 calc R
H1B H 0.6891 0.0699 0.1699 0.016 Uiso 1 1 calc R
N2 N 0.3154(4) 0.1360(4) 0.1405(3) 0.0129(8) Uani 1 1 d .
H2A H 0.3159 0.0676 0.0814 0.015 Uiso 1 1 calc R
H2B H 0.3195 0.0850 0.2102 0.015 Uiso 1 1 calc R
C1 C 0.8049(5) 0.3575(5) 0.1644(4) 0.0135(9) Uani 1 1 d .
H1C H 0.8939 0.4313 0.1887 0.016 Uiso 1 1 calc R
H1D H 0.8012 0.3141 0.0852 0.016 Uiso 1 1 calc R
C2 C 0.8333(5) 0.2336(5) 0.2600(4) 0.0146(10) Uani 1 1 d .
H2C H 0.9288 0.1733 0.2610 0.018 Uiso 1 1 calc R
H2D H 0.8536 0.2783 0.3415 0.018 Uiso 1 1 calc R
C3 C 0.1986(5) 0.3530(5) 0.0177(4) 0.0128(9) Uani 1 1 d .
H3A H 0.2045 0.3083 -0.0588 0.015 Uiso 1 1 calc R
H3B H 0.1082 0.4255 -0.0027 0.015 Uiso 1 1 calc R
C4 C 0.1705(5) 0.2307(5) 0.1003(4) 0.0134(9) Uani 1 1 d .
H4A H 0.1494 0.2762 0.1714 0.016 Uiso 1 1 calc R
H4B H 0.0757 0.1694 0.0558 0.016 Uiso 1 1 calc R

loop_
_atom_site_aniso_label
_atom_site_aniso_U_11
_atom_site_aniso_U_22
_atom_site_aniso_U_33
_atom_site_aniso_U_23
_atom_site_aniso_U_13
_atom_site_aniso_U_12
Cu1 0.0146(3) 0.0082(3) 0.0105(3) 0.0010(2) 0.0052(2) 0.0005(2)
Br 0.0263(3) 0.0090(3) 0.0093(2) -0.00005(15) 0.00907(19) -0.00039(17)
Cu2 0.0160(4) 0.0099(4) 0.0084(4) 0.0026(3) 0.0056(3) 0.0004(3)
O1 0.0130(16) 0.0088(17) 0.0128(16) -0.0001(12) 0.0055(12) 0.0007(12)
O2 0.0132(16) 0.0102(17) 0.0113(15) 0.0002(12) 0.0054(12) -0.0016(13)
N1 0.022(2) 0.010(2) 0.0109(18) 0.0017(15) 0.0087(16) 0.0015(16)
N2 0.020(2) 0.010(2) 0.0102(18) -0.0005(14) 0.0067(15) -0.0004(16)
C1 0.018(2) 0.012(2) 0.011(2) 0.0006(17) 0.0063(18) 0.0007(19)
C2 0.015(2) 0.015(2) 0.013(2) 0.0026(18) 0.0031(18) 0.0005(19)
C3 0.016(2) 0.011(2) 0.013(2) 0.0024(17) 0.0049(18) -0.0003(18)
C4 0.013(2) 0.015(2) 0.015(2) 0.0016(18) 0.0084(19) 0.0010(19)

loop_
_atom_type_symbol
_atom_type_description
_atom_type_scat_dispersion_real
_atom_type_scat_dispersion_imag
_atom_type_scat_source
C C 0.0033 0.0016 'International Tables Vol C Tables 4.2.6.8 and 6.1.1.4'
H H 0.0000 0.0000 'International Tables Vol C Tables 4.2.6.8 and 6.1.1.4'
N N 0.0061 0.0033 'International Tables Vol C Tables 4.2.6.8 and 6.1.1.4'
O O 0.0106 0.0060 'International Tables Vol C Tables 4.2.6.8 and 6.1.1.4'
Cu Cu 0.3201 1.2651 'International Tables Vol C Tables 4.2.6.8 and 6.1.1.4'
Br Br -0.2901 2.4595 'International Tables Vol C Tables 4.2.6.8 and 6.1.1.4'

loop_
_geom_angle_atom_site_label_1
_geom_angle_atom_site_label_2
_geom_angle_atom_site_label_3
_geom_angle
_geom_angle_site_symmetry_1
_geom_angle_site_symmetry_3
O2 Cu1 O1 81.48(12) . .
O2 Cu1 N2 87.10(14) . .
O1 Cu1 N2 164.30(13) . .
O2 Cu1 N1 163.90(13) . .
O1 Cu1 N1 86.99(13) . .
N2 Cu1 N1 101.85(16) . .
O2 Cu1 Br 103.68(8) . .
O1 Cu1 Br 103.10(8) . .
N2 Cu1 Br 90.01(10) . .
N1 Cu1 Br 89.82(10) . .
O2 Cu1 Cu2 44.47(8) . .
O1 Cu1 Cu2 44.68(8) . .
N2 Cu1 Cu2 120.04(10) . .
N1 Cu1 Cu2 119.91(10) . .
Br Cu1 Cu2 127.71(2) . .
O2 Cu2 O2 180.0 . 3_665
O2 Cu2 O1 98.96(12) . 3_665
O2 Cu2 O1 81.04(12) 3_665 3_665
O2 Cu2 O1 81.04(12) . .
O2 Cu2 O1 98.96(12) 3_665 .
O1 Cu2 O1 180.0 3_665 .
O2 Cu2 Cu1 44.24(8) . .
O2 Cu2 Cu1 135.76(8) 3_665 .
O1 Cu2 Cu1 135.60(8) 3_665 .
O1 Cu2 Cu1 44.40(8) . .
O2 Cu2 Cu1 135.76(8) . 3_665
O2 Cu2 Cu1 44.24(8) 3_665 3_665
O1 Cu2 Cu1 44.40(8) 3_665 3_665
O1 Cu2 Cu1 135.60(8) . 3_665
Cu1 Cu2 Cu1 180.0 . 3_665
C1 O1 Cu1 108.8(2) . .
C1 O1 Cu2 124.4(2) . .
Cu1 O1 Cu2 90.92(12) . .
C3 O2 Cu1 108.4(2) . .
C3 O2 Cu2 124.1(2) . .
Cu1 O2 Cu2 91.29(12) . .
C2 N1 Cu1 105.6(3) . .
C2 N1 H1A 110.6 . .
Cu1 N1 H1A 110.6 . .
C2 N1 H1B 110.6 . .
Cu1 N1 H1B 110.6 . .
H1A N1 H1B 108.7 . .
C4 N2 Cu1 105.5(3) . .
C4 N2 H2A 110.6 . .
Cu1 N2 H2A 110.6 . .
C4 N2 H2B 110.6 . .
Cu1 N2 H2B 110.6 . .
H2A N2 H2B 108.8 . .
O1 C1 C2 108.3(3) . .
O1 C1 H1C 110.0 . .
C2 C1 H1C 110.0 . .
O1 C1 H1D 110.0 . .
C2 C1 H1D 110.0 . .
H1C C1 H1D 108.4 . .
N1 C2 C1 108.5(4) . .
N1 C2 H2C 110.0 . .
C1 C2 H2C 110.0 . .
N1 C2 H2D 110.0 . .
C1 C2 H2D 110.0 . .
H2C C2 H2D 108.4 . .
O2 C3 C4 108.4(3) . .
O2 C3 H3A 110.0 . .
C4 C3 H3A 110.0 . .
O2 C3 H3B 110.0 . .
C4 C3 H3B 110.0 . .
H3A C3 H3B 108.4 . .
N2 C4 C3 108.5(3) . .
N2 C4 H4A 110.0 . .
C3 C4 H4A 110.0 . .
N2 C4 H4B 110.0 . .
C3 C4 H4B 110.0 . .
H4A C4 H4B 108.4 . .

loop_
_geom_bond_atom_site_label_1
_geom_bond_atom_site_label_2
_geom_bond_distance
_geom_bond_site_symmetry_2
Cu1 O2 1.965(3) .
Cu1 O1 1.971(3) .
Cu1 N2 1.991(4) .
Cu1 N1 1.993(4) .
Cu1 Br 2.7799(7) .
Cu1 Cu2 2.8163(5) .
Cu2 O2 1.973(3) .
Cu2 O2 1.973(3) 3_665
Cu2 O1 1.980(3) 3_665
Cu2 O1 1.981(3) .
Cu2 Cu1 2.8163(5) 3_665
O1 C1 1.422(5) .
O2 C3 1.420(5) .
N1 C2 1.475(6) .
N1 H1A 0.9200 .
N1 H1B 0.9200 .
N2 C4 1.469(5) .
N2 H2A 0.9200 .
N2 H2B 0.9200 .
C1 C2 1.531(6) .
C1 H1C 0.9900 .
C1 H1D 0.9900 .
C2 H2C 0.9900 .
C2 H2D 0.9900 .
C3 C4 1.525(6) .
C3 H3A 0.9900 .
C3 H3B 0.9900 .
C4 H4A 0.9900 .
C4 H4B 0.9900 .

loop_
_geom_hbond_atom_site_label_D
_geom_hbond_atom_site_label_H
_geom_hbond_atom_site_label_A
_geom_hbond_distance_DH
_geom_hbond_distance_HA
_geom_hbond_distance_DA
_geom_hbond_angle_DHA
_geom_hbond_site_symmetry_A
N2 H2B O1 0.92 2.06 2.963(4) 166.4 2_645
N2 H2A Br 0.92 2.74 3.414(4) 130.9 2_645
N1 H1B Br 0.92 2.80 3.455(4) 129.2 2_645
N1 H1A O2 0.92 2.09 2.997(4) 166.6 2_645
